data_4132616
loop_
_publ_author_name
'Wang, Ping'
'Liang, Guangchao'
'Reddy, M. Ramana'
'Long, Melissa'
'Driskill, Kandria'
'Lyons, Christian'
'Donnadieu, Bruno'
'Bollinger, John C.'
'Webster, Charles Edwin'
'Zhao, Xuan'

_publ_section_title
;
 Electronic and Steric Tuning of Catalytic H<sub>2</sub> Evolution by
 Cobalt Complexes with Pentadentate Polypyridyl-Amine Ligands.
;
_journal_issue 29
_journal_name_full 'Journal of the American Chemical Society'
_journal_page_first 9219
_journal_page_last 9229
_journal_paper_doi 10.1021/jacs.8b05108
_journal_volume 140
_journal_year 2018
_chemical_formula_moiety 'C54 H57 Co2 F30 N10 O6 P5'
_chemical_formula_sum 'C54 H57 Co2 F30 N10 O6 P5'
_chemical_formula_weight 1784.80
_space_group_crystal_system monoclinic
_space_group_IT_number 14
_space_group_name_Hall '-P 2ybc'
_space_group_name_H-M_alt 'P 1 21/c 1'
_atom_sites_solution_hydrogens mixed
_audit_creation_method SHELXL-2016/6
_cell_angle_alpha 90
_cell_angle_beta 100.363(4)
_cell_angle_gamma 90
_cell_formula_units_Z 4
_cell_length_a 14.6956(19)
_cell_length_b 17.882(3)
_cell_length_c 25.751(3)
_cell_measurement_reflns_used 1486
_cell_measurement_temperature 100(2)
_cell_measurement_theta_max 34.044
_cell_measurement_theta_min 2.082
_cell_volume 6656.6(16)
_computing_cell_refinement 'SHELXTL, Acta Cryst., Sect. A 2008, 64, 112-122.'
_computing_data_collection 'APEX3 v2017.3.0'
_computing_data_reduction 'Saint, APEX v2017.3.0.'
_computing_molecular_graphics Ortep3
_computing_publication_material 'APEX3 v2017.3.0'
_computing_structure_refinement 'SHELXL-2016/6 (Sheldrick, 2014)'
_computing_structure_solution 'SHELXT, Acta Cryst., Sect. A 2015, A71, 3-8.'
_diffrn_ambient_temperature 100(2)
_diffrn_measured_fraction_theta_full 0.988
_diffrn_measured_fraction_theta_max 0.978
_diffrn_measurement_device_type 'Bruker AXS D8 Venture '
_diffrn_measurement_method 'profile data from \q/2\q scans'
_diffrn_radiation_type MoK\a
_diffrn_radiation_wavelength 0.71073
_diffrn_reflns_av_R_equivalents 0.0310
_diffrn_reflns_av_unetI/netI 0.0354
_diffrn_reflns_Laue_measured_fraction_full 0.988
_diffrn_reflns_Laue_measured_fraction_max 0.978
_diffrn_reflns_limit_h_max 23
_diffrn_reflns_limit_h_min -20
_diffrn_reflns_limit_k_max 28
_diffrn_reflns_limit_k_min -27
_diffrn_reflns_limit_l_max 28
_diffrn_reflns_limit_l_min -40
_diffrn_reflns_number 92223
_diffrn_reflns_point_group_measured_fraction_full 0.988
_diffrn_reflns_point_group_measured_fraction_max 0.978
_diffrn_reflns_theta_full 25.242
_diffrn_reflns_theta_max 34.044
_diffrn_reflns_theta_min 2.082
_exptl_absorpt_coefficient_mu 0.761
_exptl_absorpt_correction_T_max 0.888
_exptl_absorpt_correction_T_min 0.642
_exptl_absorpt_correction_type multi-scan
_exptl_absorpt_process_details Sadabs
_exptl_crystal_colour orange
_exptl_crystal_density_diffrn 1.781
_exptl_crystal_description 'prism frag'
_exptl_crystal_F_000 3592
_exptl_crystal_size_max 0.639
_exptl_crystal_size_mid 0.326
_exptl_crystal_size_min 0.160
_refine_diff_density_max 1.689
_refine_diff_density_min -1.625
_refine_diff_density_rms 0.133
_refine_ls_extinction_method none
_refine_ls_goodness_of_fit_ref 1.061
_refine_ls_hydrogen_treatment constr
_refine_ls_matrix_type full
_refine_ls_number_parameters 1028
_refine_ls_number_reflns 26645
_refine_ls_number_restraints 304
_refine_ls_restrained_S_all 1.066
_refine_ls_R_factor_all 0.0832
_refine_ls_R_factor_gt 0.0575
_refine_ls_shift/su_max 0.002
_refine_ls_shift/su_mean 0.000
_refine_ls_structure_factor_coef Fsqd
_refine_ls_weighting_details 'w=1/[\s^2^(Fo^2^)+(0.0933P)^2^+12.3862P] where P=(Fo^2^+2Fc^2^)/3'
_refine_ls_weighting_scheme calc
_refine_ls_wR_factor_gt 0.1626
_refine_ls_wR_factor_ref 0.1902
_reflns_Friedel_coverage 0.000
_reflns_number_gt 20101
_reflns_number_total 26645
_reflns_threshold_expression 'I > 2\s(I)'
_cod_data_source_file ja8b05108_si_002.cif
_cod_data_source_block 1h2o1
_cod_original_cell_volume 6656.7(15)
_cod_original_sg_symbol_H-M 'P 21/c'
_cod_database_code 4132616
_shelx_space_group_comment
;
The symmetry employed for this shelxl refinement is uniquely defined
by the following loop, which should always be used as a source of
symmetry information in preference to the above space-group names.
They are only intended as comments.
;
_shelx_estimated_absorpt_t_min 0.642
_shelx_estimated_absorpt_t_max 0.888

loop_
_space_group_symop_operation_xyz
'x, y, z'
'-x, y+1/2, -z+1/2'
'-x, -y, -z'
'x, -y-1/2, z-1/2'

loop_
_atom_site_label
_atom_site_type_symbol
_atom_site_fract_x
_atom_site_fract_y
_atom_site_fract_z
_atom_site_U_iso_or_equiv
_atom_site_adp_type
_atom_site_occupancy
_atom_site_site_symmetry_order
_atom_site_calc_flag
_atom_site_refinement_flags_posn
_atom_site_refinement_flags_adp
_atom_site_refinement_flags_occupancy
_atom_site_disorder_assembly
_atom_site_disorder_group
Co1A Co 1.00086(2) 0.28050(2) 0.41693(2) 0.01635(7) Uani 1 1 d . . . . .
O1A O 1.11491(13) 0.30133(11) 0.46009(7) 0.0269(4) Uani 1 1 d . . . . .
N1A N 0.88780(13) 0.26153(10) 0.37465(7) 0.0146(3) Uani 1 1 d . . . . .
N2A N 0.95483(13) 0.38153(11) 0.41489(7) 0.0170(3) Uani 1 1 d . . . . .
N3A N 1.05815(13) 0.29176(11) 0.35592(8) 0.0179(3) Uani 1 1 d . . . . .
N4A N 1.02696(14) 0.17438(12) 0.40929(8) 0.0201(4) Uani 1 1 d . . . . .
N5A N 0.94926(16) 0.24931(13) 0.47750(8) 0.0245(4) Uani 1 1 d . . . . .
C1A C 0.86959(16) 0.19344(12) 0.35703(9) 0.0170(4) Uani 1 1 d . . . . .
C2A C 0.78200(16) 0.17617(12) 0.32633(9) 0.0177(4) Uani 1 1 d . . . . .
C3A C 0.75875(19) 0.10374(13) 0.30736(11) 0.0243(5) Uani 1 1 d . . . . .
H3A H 0.803290 0.064748 0.313548 0.029 Uiso 1 1 calc R U . . .
C4A C 0.6714(2) 0.08942(15) 0.27982(11) 0.0272(5) Uani 1 1 d . . . . .
H4A H 0.655419 0.040251 0.267481 0.033 Uiso 1 1 calc R U . . .
C5A C 0.60547(18) 0.14714(15) 0.26978(10) 0.0247(5) Uani 1 1 d . . . . .
H5A H 0.545245 0.136367 0.250860 0.030 Uiso 1 1 calc R U . . .
C6A C 0.62686(17) 0.21863(14) 0.28688(9) 0.0210(4) Uani 1 1 d . . . . .
H6A H 0.581929 0.257171 0.279347 0.025 Uiso 1 1 calc R U . . .
C7A C 0.71597(16) 0.23502(13) 0.31577(8) 0.0170(4) Uani 1 1 d . . . . .
C8A C 0.74059(15) 0.30788(12) 0.33505(8) 0.0167(4) Uani 1 1 d . . . . .
H8A H 0.697840 0.347991 0.327646 0.020 Uiso 1 1 calc R U . . .
C9A C 0.82654(15) 0.31975(11) 0.36440(8) 0.0145(3) Uani 1 1 d . . . . .
C10A C 0.86657(15) 0.38967(11) 0.38810(8) 0.0142(3) Uani 1 1 d . . . . .
C11A C 0.82296(16) 0.45839(12) 0.38307(8) 0.0178(4) Uani 1 1 d . . . . .
H11A H 0.760564 0.462855 0.365518 0.021 Uiso 1 1 calc R U . . .
C12A C 0.87241(18) 0.52083(13) 0.40426(9) 0.0207(4) Uani 1 1 d . . . . .
H12A H 0.844005 0.568734 0.401392 0.025 Uiso 1 1 calc R U . . .
C13A C 0.96321(17) 0.51287(13) 0.42956(9) 0.0207(4) Uani 1 1 d . . . . .
H13A H 0.998344 0.555436 0.443080 0.025 Uiso 1 1 calc R U . . .
C14A C 1.00234(17) 0.44237(14) 0.43498(9) 0.0207(4) Uani 1 1 d . . . . .
H14A H 1.064118 0.436765 0.453295 0.025 Uiso 1 1 calc R U . . .
C15A C 1.05055(18) 0.35015(14) 0.32274(10) 0.0236(4) Uani 1 1 d . . . . .
H15A H 1.014063 0.391835 0.329166 0.028 Uiso 1 1 calc R U . . .
C16A C 1.0941(2) 0.35152(15) 0.27954(11) 0.0274(5) Uani 1 1 d . . . . .
H16A H 1.087792 0.393431 0.256500 0.033 Uiso 1 1 calc R U . . .
C17A C 1.14749(19) 0.29033(16) 0.27042(11) 0.0274(5) Uani 1 1 d . . . . .
H17A H 1.178520 0.289960 0.241084 0.033 Uiso 1 1 calc R U . . .
C18A C 1.15485(17) 0.23020(14) 0.30445(10) 0.0224(4) Uani 1 1 d . . . . .
H18A H 1.190883 0.187904 0.298705 0.027 Uiso 1 1 calc R U . . .
C19A C 1.10942(16) 0.23197(13) 0.34695(9) 0.0184(4) Uani 1 1 d . . . . .
C20A C 1.11391(16) 0.17108(13) 0.38722(9) 0.0201(4) Uani 1 1 d . . . . .
H20A H 1.119648 0.121777 0.370622 0.024 Uiso 1 1 calc R U . . .
H20B H 1.168229 0.178404 0.415653 0.024 Uiso 1 1 calc R U . . .
C21A C 0.94746(17) 0.13902(13) 0.37181(11) 0.0222(4) Uani 1 1 d . . . . .
H21A H 0.969292 0.122123 0.339556 0.027 Uiso 1 1 calc R U . . .
H21B H 0.925059 0.094672 0.388790 0.027 Uiso 1 1 calc R U . . .
C22A C 1.0377(2) 0.14064(17) 0.46287(11) 0.0305(6) Uani 1 1 d . . . . .
H22A H 1.100959 0.149782 0.482724 0.037 Uiso 1 1 calc R U . . .
H22B H 1.027423 0.085966 0.460153 0.037 Uiso 1 1 calc R U . . .
C23A C 0.9676(2) 0.17644(17) 0.49062(11) 0.0302(6) Uani 1 1 d . . . . .
C24A C 0.9275(3) 0.1414(2) 0.52870(13) 0.0404(8) Uani 1 1 d . . . . .
H24A H 0.939419 0.090063 0.536691 0.049 Uiso 1 1 calc R U . . .
C25A C 0.8697(3) 0.1821(2) 0.55507(14) 0.0431(8) Uani 1 1 d . . . . .
H25A H 0.841990 0.159014 0.581617 0.052 Uiso 1 1 calc R U . . .
C26A C 0.8526(2) 0.2564(2) 0.54239(12) 0.0378(7) Uani 1 1 d . . . . .
H26A H 0.814093 0.285390 0.560525 0.045 Uiso 1 1 calc R U . . .
C27A C 0.8925(2) 0.28800(16) 0.50291(10) 0.0283(5) Uani 1 1 d . . . . .
H27A H 0.879319 0.338723 0.493472 0.034 Uiso 1 1 calc R U . . .
Co1B Co 0.46855(2) 0.24162(2) 0.59659(2) 0.01341(6) Uani 1 1 d . . . . .
O1B O 0.34992(12) 0.23607(10) 0.55471(7) 0.0197(3) Uani 1 1 d . . . . .
N1B N 0.47606(14) 0.13699(10) 0.61537(7) 0.0161(3) Uani 1 1 d . . . . .
N2B N 0.52104(15) 0.23036(11) 0.53317(7) 0.0187(3) Uani 1 1 d . . . . .
N3B N 0.58734(12) 0.24409(10) 0.63534(7) 0.0128(3) Uani 1 1 d . . . . .
N4B N 0.48290(13) 0.34814(10) 0.58600(7) 0.0146(3) Uani 1 1 d . . . . .
N5B N 0.41504(13) 0.27371(10) 0.65634(7) 0.0151(3) Uani 1 1 d . . . . .
C1B C 0.56040(15) 0.11560(12) 0.64257(8) 0.0157(3) Uani 1 1 d . . . . .
C2B C 0.57790(18) 0.04195(13) 0.65769(9) 0.0209(4) Uani 1 1 d . . . . .
H2B H 0.637048 0.027232 0.676180 0.025 Uiso 1 1 calc R U . . .
C3B C 0.5070(2) -0.00995(13) 0.64521(11) 0.0251(5) Uani 1 1 d . . . . .
H3B H 0.517290 -0.060844 0.655110 0.030 Uiso 1 1 calc R U . . .
C4B C 0.4213(2) 0.01266(13) 0.61831(10) 0.0248(5) Uani 1 1 d . . . . .
H4B H 0.372202 -0.022367 0.610126 0.030 Uiso 1 1 calc R U . . .
C5B C 0.40781(17) 0.08673(12) 0.60347(9) 0.0200(4) Uani 1 1 d . . . . .
H5B H 0.349300 0.102221 0.584562 0.024 Uiso 1 1 calc R U . . .
C6B C 0.62637(15) 0.17707(12) 0.65342(8) 0.0156(3) Uani 1 1 d . . . . .
C7B C 0.71745(16) 0.17481(13) 0.67717(9) 0.0194(4) Uani 1 1 d . . . . .
H7B H 0.745161 0.128737 0.689768 0.023 Uiso 1 1 calc R U . . .
C8B C 0.77001(16) 0.24136(13) 0.68283(9) 0.0185(4) Uani 1 1 d . . . . .
C9B C 0.86466(18) 0.24189(16) 0.70636(11) 0.0271(5) Uani 1 1 d . . . . .
H9B H 0.894542 0.196559 0.718846 0.033 Uiso 1 1 calc R U . . .
C10B C 0.91334(19) 0.30747(18) 0.71119(12) 0.0305(5) Uani 1 1 d . . . . .
H10B H 0.976762 0.307319 0.727356 0.037 Uiso 1 1 calc R U . . .
C11B C 0.87062(19) 0.37533(17) 0.69249(11) 0.0283(5) Uani 1 1 d . . . . .
H11B H 0.905697 0.420257 0.695824 0.034 Uiso 1 1 calc R U . . .
C12B C 0.77880(17) 0.37702(14) 0.66952(9) 0.0214(4) Uani 1 1 d . . . . .
H12B H 0.750226 0.422971 0.657350 0.026 Uiso 1 1 calc R U . . .
C13B C 0.72713(15) 0.31012(13) 0.66409(8) 0.0166(4) Uani 1 1 d . . . . .
C14B C 0.63204(14) 0.30755(12) 0.63976(8) 0.0139(3) Uani 1 1 d . . . . .
C15B C 0.57388(15) 0.37343(12) 0.61885(8) 0.0155(3) Uani 1 1 d . . . . .
H15B H 0.607854 0.404544 0.596888 0.019 Uiso 1 1 calc R U . . .
H15C H 0.561554 0.404419 0.648679 0.019 Uiso 1 1 calc R U . . .
C16B C 0.48032(17) 0.36046(12) 0.52837(8) 0.0187(4) Uani 1 1 d . . . . .
H16B H 0.513802 0.407009 0.522876 0.022 Uiso 1 1 calc R U . . .
H16C H 0.415457 0.365518 0.509876 0.022 Uiso 1 1 calc R U . . .
C17B C 0.52511(18) 0.29488(13) 0.50672(8) 0.0197(4) Uani 1 1 d . . . . .
C18B C 0.5626(2) 0.29937(15) 0.46117(9) 0.0265(5) Uani 1 1 d . . . . .
H18B H 0.566111 0.345786 0.443690 0.032 Uiso 1 1 calc R U . . .
C19B C 0.5947(3) 0.23418(18) 0.44193(11) 0.0346(6) Uani 1 1 d . . . . .
H19B H 0.620187 0.235063 0.410556 0.042 Uiso 1 1 calc R U . . .
C20B C 0.5895(2) 0.16761(18) 0.46867(11) 0.0346(6) Uani 1 1 d . . . . .
H20C H 0.611053 0.122437 0.455721 0.041 Uiso 1 1 calc R U . . .
C21B C 0.5526(2) 0.16747(14) 0.51433(9) 0.0260(5) Uani 1 1 d . . . . .
H21C H 0.549452 0.121814 0.532788 0.031 Uiso 1 1 calc R U . . .
C22B C 0.40377(15) 0.38587(12) 0.60450(8) 0.0167(4) Uani 1 1 d . . . . .
H22C H 0.418031 0.439349 0.611867 0.020 Uiso 1 1 calc R U . . .
H22D H 0.347192 0.382410 0.577168 0.020 Uiso 1 1 calc R U . . .
C23B C 0.38975(14) 0.34673(12) 0.65367(9) 0.0160(3) Uani 1 1 d . . . . .
C24B C 0.35325(16) 0.38045(13) 0.69360(9) 0.0198(4) Uani 1 1 d . . . . .
H24B H 0.335365 0.431558 0.690954 0.024 Uiso 1 1 calc R U . . .
C25B C 0.34300(17) 0.33871(14) 0.73769(10) 0.0222(4) Uani 1 1 d . . . . .
H25B H 0.318631 0.360997 0.765758 0.027 Uiso 1 1 calc R U . . .
C26B C 0.36886(17) 0.26407(14) 0.74013(10) 0.0213(4) Uani 1 1 d . . . . .
H26B H 0.362433 0.234574 0.769942 0.026 Uiso 1 1 calc R U . . .
C27B C 0.40419(16) 0.23290(13) 0.69865(9) 0.0185(4) Uani 1 1 d . . . . .
H27B H 0.421105 0.181568 0.700140 0.022 Uiso 1 1 calc R U . . .
P1 P 0.12876(4) 0.01986(3) 0.25558(2) 0.01906(11) Uani 1 1 d . . . . .
F1 F 0.05415(11) 0.06920(9) 0.27843(6) 0.0271(3) Uani 1 1 d . . . . .
F2 F 0.20777(12) 0.04864(11) 0.30235(6) 0.0299(3) Uani 1 1 d . . . . .
F3 F 0.14955(13) 0.08957(11) 0.22030(7) 0.0323(4) Uani 1 1 d . . . . .
F4 F 0.05025(13) -0.00629(10) 0.20758(8) 0.0345(4) Uani 1 1 d . . . . .
F5 F 0.10874(16) -0.04903(10) 0.29018(9) 0.0420(5) Uani 1 1 d . . . . .
F6 F 0.20478(14) -0.02828(13) 0.23281(8) 0.0440(5) Uani 1 1 d . . . . .
P2 P 0.27789(6) 0.01211(5) 0.45936(3) 0.03224(17) Uani 1 1 d . . . . .
F7 F 0.26092(15) 0.08462(12) 0.49252(7) 0.0411(5) Uani 1 1 d . . . . .
F8 F 0.38488(15) 0.01159(14) 0.48559(8) 0.0473(5) Uani 1 1 d . . . . .
F9 F 0.30027(14) 0.06488(11) 0.41234(7) 0.0358(4) Uani 1 1 d . . . . .
F10 F 0.17000(13) 0.01201(12) 0.43298(7) 0.0372(4) Uani 1 1 d . . . . .
F11 F 0.25572(17) -0.04010(13) 0.50625(8) 0.0462(5) Uani 1 1 d . . . . .
F12 F 0.29371(15) -0.05993(11) 0.42560(8) 0.0407(5) Uani 1 1 d . . . . .
P3 P 0.14049(7) 0.09360(5) 0.63246(3) 0.03770(19) Uani 1 1 d . . . . .
F13 F 0.06386(17) 0.15023(13) 0.64730(10) 0.0506(6) Uani 1 1 d . . . . .
F14 F 0.2195(2) 0.1499(2) 0.65910(12) 0.0727(8) Uani 1 1 d . . . . .
F15 F 0.13677(19) 0.13534(13) 0.57784(9) 0.0503(5) Uani 1 1 d . . . . .
F16 F 0.0610(2) 0.03838(13) 0.60597(13) 0.0654(8) Uani 1 1 d . . . . .
F17 F 0.1426(3) 0.05220(17) 0.68765(11) 0.0843(12) Uani 1 1 d . . . . .
F18 F 0.21573(19) 0.03689(16) 0.61848(10) 0.0597(7) Uani 1 1 d . . . . .
P4A P 0.2721(3) 0.5254(3) 0.48064(17) 0.0259(7) Uani 0.5 1 d D U P A 1
F19A F 0.1682(4) 0.5489(5) 0.4820(3) 0.0401(15) Uani 0.5 1 d D U P A 1
F20A F 0.2385(5) 0.4951(5) 0.4215(2) 0.0410(14) Uani 0.5 1 d D U P A 1
F21A F 0.2920(6) 0.6061(4) 0.4580(3) 0.0292(13) Uani 0.5 1 d D U P A 1
F22A F 0.3048(5) 0.5544(4) 0.5390(2) 0.0515(17) Uani 0.5 1 d D U P A 1
F23A F 0.2520(6) 0.4448(3) 0.5033(3) 0.0379(15) Uani 0.5 1 d D U P A 1
F24A F 0.3745(4) 0.4993(5) 0.4764(3) 0.0467(15) Uani 0.5 1 d D U P A 1
P4B P 0.2680(3) 0.5164(3) 0.47814(17) 0.0196(5) Uani 0.5 1 d D U P B 2
F19B F 0.1708(4) 0.5404(4) 0.4919(2) 0.0227(9) Uani 0.5 1 d D U P B 2
F20B F 0.2158(4) 0.4957(5) 0.41937(19) 0.0280(10) Uani 0.5 1 d D U P B 2
F21B F 0.2838(6) 0.6001(4) 0.4594(4) 0.0261(11) Uani 0.5 1 d D U P B 2
F22B F 0.3186(4) 0.5358(3) 0.5361(2) 0.0313(10) Uani 0.5 1 d D U P B 2
F23B F 0.2517(6) 0.4326(3) 0.4964(3) 0.0271(10) Uani 0.5 1 d D U P B 2
F24B F 0.3631(4) 0.4912(5) 0.4615(2) 0.0326(10) Uani 0.5 1 d D U P B 2
P5 P 0.51173(5) 0.57873(3) 0.68448(3) 0.02423(13) Uani 1 1 d D . . . .
F25 F 0.41254(13) 0.56426(11) 0.64874(8) 0.0434(5) Uani 1 1 d D . . . .
F26 F 0.46178(14) 0.60691(10) 0.73140(7) 0.0356(4) Uani 1 1 d D . . . .
F27 F 0.51000(16) 0.66241(9) 0.66279(7) 0.0395(5) Uani 1 1 d D . . . .
F28 F 0.56005(17) 0.55086(12) 0.63742(9) 0.0498(6) Uani 1 1 d D . . . .
F29 F 0.51161(13) 0.49467(8) 0.70579(7) 0.0346(4) Uani 1 1 d D . . . .
F30 F 0.60950(13) 0.59280(10) 0.72107(9) 0.0462(5) Uani 1 1 d D . . . .
O1W O 0.0774(3) 0.3044(2) 0.62945(16) 0.0725(10) Uani 1 1 d D . . . .
O2W O 0.19146(19) 0.29859(15) 0.55913(10) 0.0420(6) Uani 1 1 d . . . . .
O3W O 0.3471(2) 0.21506(18) 0.45097(11) 0.0527(7) Uani 1 1 d . . . . .
O4W O 0.2698(4) 0.3378(2) 0.40393(18) 0.1010(18) Uani 1 1 d . . . . .
H11W H 0.097000 0.247000 0.645000 0.121 Uiso 1 1 d D U . . .
H1AA H 1.140251 0.344150 0.459740 0.121 Uiso 1 1 d . U . . .
H2AB H 1.157791 0.268723 0.462640 0.121 Uiso 1 1 d . U . . .
H1BA H 0.302990 0.207397 0.550303 0.121 Uiso 1 1 d . U . . .
H2BB H 0.333760 0.276720 0.538460 0.121 Uiso 1 1 d . U . . .
H12W H 0.146370 0.284660 0.573503 0.121 Uiso 1 1 d . U . . .
H22W H 0.195710 0.346025 0.562490 0.121 Uiso 1 1 d . U . . .
H13W H 0.402390 0.226930 0.448140 0.121 Uiso 1 1 d . U . . .
H23W H 0.339025 0.169770 0.440600 0.121 Uiso 1 1 d . U . . .
H14W H 0.278810 0.379429 0.420382 0.121 Uiso 1 1 d . U . . .
H24W H 0.249420 0.347960 0.371630 0.121 Uiso 1 1 d . U . . .

loop_
_atom_site_aniso_label
_atom_site_aniso_U_11
_atom_site_aniso_U_22
_atom_site_aniso_U_33
_atom_site_aniso_U_23
_atom_site_aniso_U_13
_atom_site_aniso_U_12
Co1A 0.01603(14) 0.01656(14) 0.01506(12) -0.00135(9) -0.00097(10) 0.00631(10)
O1A 0.0206(8) 0.0308(9) 0.0240(8) -0.0077(7) -0.0106(6) 0.0090(7)
N1A 0.0154(8) 0.0126(7) 0.0155(7) -0.0003(6) 0.0021(6) 0.0019(6)
N2A 0.0169(8) 0.0159(8) 0.0171(7) -0.0044(6) 0.0000(6) 0.0020(6)
N3A 0.0160(8) 0.0167(8) 0.0209(8) 0.0001(6) 0.0029(6) 0.0049(6)
N4A 0.0218(9) 0.0187(9) 0.0202(8) 0.0041(6) 0.0047(7) 0.0101(7)
N5A 0.0267(10) 0.0301(11) 0.0168(8) 0.0027(7) 0.0038(7) 0.0138(8)
C1A 0.0202(10) 0.0119(8) 0.0200(9) -0.0001(7) 0.0066(7) 0.0026(7)
C2A 0.0204(10) 0.0133(8) 0.0209(9) -0.0021(7) 0.0082(7) -0.0002(7)
C3A 0.0279(12) 0.0136(9) 0.0340(12) -0.0056(8) 0.0124(10) -0.0021(8)
C4A 0.0300(13) 0.0207(11) 0.0327(12) -0.0093(9) 0.0107(10) -0.0075(9)
C5A 0.0234(11) 0.0263(11) 0.0252(10) -0.0094(9) 0.0065(8) -0.0065(9)
C6A 0.0184(10) 0.0231(10) 0.0212(9) -0.0062(8) 0.0028(8) -0.0018(8)
C7A 0.0179(9) 0.0169(9) 0.0164(8) -0.0031(7) 0.0039(7) -0.0006(7)
C8A 0.0172(9) 0.0136(8) 0.0183(8) -0.0018(6) 0.0006(7) 0.0027(7)
C9A 0.0167(9) 0.0122(8) 0.0141(7) -0.0010(6) 0.0018(6) 0.0032(7)
C10A 0.0162(9) 0.0129(8) 0.0128(7) -0.0026(6) 0.0007(6) 0.0011(7)
C11A 0.0195(9) 0.0146(9) 0.0182(8) -0.0020(7) 0.0004(7) 0.0032(7)
C12A 0.0264(11) 0.0128(9) 0.0224(9) -0.0027(7) 0.0029(8) 0.0014(8)
C13A 0.0245(11) 0.0167(9) 0.0210(9) -0.0064(7) 0.0046(8) -0.0020(8)
C14A 0.0186(10) 0.0218(10) 0.0207(9) -0.0071(8) 0.0009(7) -0.0004(8)
C15A 0.0229(11) 0.0206(10) 0.0284(11) 0.0039(8) 0.0074(9) 0.0060(8)
C16A 0.0302(13) 0.0231(11) 0.0318(12) 0.0050(9) 0.0127(10) 0.0037(10)
C17A 0.0261(12) 0.0276(12) 0.0319(12) 0.0011(9) 0.0142(10) 0.0034(10)
C18A 0.0201(10) 0.0196(10) 0.0289(11) -0.0029(8) 0.0078(8) 0.0016(8)
C19A 0.0153(9) 0.0164(9) 0.0230(9) -0.0024(7) 0.0017(7) 0.0037(7)
C20A 0.0175(9) 0.0193(10) 0.0237(9) 0.0011(7) 0.0041(8) 0.0099(8)
C21A 0.0208(10) 0.0126(9) 0.0339(12) 0.0007(8) 0.0063(9) 0.0042(8)
C22A 0.0354(14) 0.0322(13) 0.0262(11) 0.0127(10) 0.0118(10) 0.0186(11)
C23A 0.0345(14) 0.0333(13) 0.0245(11) 0.0095(10) 0.0104(10) 0.0178(11)
C24A 0.0456(18) 0.0420(17) 0.0391(15) 0.0182(13) 0.0222(14) 0.0202(14)
C25A 0.0472(19) 0.0477(19) 0.0405(16) 0.0165(14) 0.0248(14) 0.0201(16)
C26A 0.0424(17) 0.0445(17) 0.0297(13) 0.0076(12) 0.0157(12) 0.0207(14)
C27A 0.0342(14) 0.0307(13) 0.0201(10) 0.0005(9) 0.0058(9) 0.0147(11)
Co1B 0.01527(13) 0.00979(12) 0.01392(11) 0.00091(8) -0.00072(9) 0.00287(9)
O1B 0.0152(7) 0.0178(7) 0.0232(7) 0.0037(6) -0.0043(6) 0.0014(6)
N1B 0.0196(8) 0.0115(7) 0.0162(7) 0.0001(6) 0.0002(6) 0.0018(6)
N2B 0.0251(9) 0.0166(8) 0.0132(7) -0.0001(6) 0.0002(6) 0.0044(7)
N3B 0.0119(7) 0.0139(7) 0.0125(6) 0.0012(5) 0.0020(5) 0.0031(6)
N4B 0.0177(8) 0.0114(7) 0.0140(7) 0.0011(5) 0.0014(6) 0.0026(6)
N5B 0.0128(7) 0.0138(7) 0.0187(7) 0.0020(6) 0.0025(6) 0.0028(6)
C1B 0.0200(9) 0.0119(8) 0.0151(8) 0.0013(6) 0.0024(7) 0.0043(7)
C2B 0.0253(11) 0.0140(9) 0.0224(9) 0.0034(7) 0.0019(8) 0.0059(8)
C3B 0.0325(13) 0.0128(9) 0.0295(11) 0.0008(8) 0.0044(9) 0.0035(9)
C4B 0.0303(12) 0.0132(9) 0.0292(11) -0.0032(8) 0.0006(9) -0.0004(8)
C5B 0.0218(10) 0.0138(9) 0.0227(9) -0.0022(7) -0.0010(8) 0.0001(8)
C6B 0.0181(9) 0.0141(8) 0.0141(7) 0.0012(6) 0.0015(6) 0.0054(7)
C7B 0.0186(10) 0.0190(9) 0.0195(9) 0.0016(7) 0.0003(7) 0.0063(8)
C8B 0.0165(9) 0.0197(9) 0.0186(9) -0.0002(7) 0.0014(7) 0.0027(7)
C9B 0.0184(11) 0.0305(13) 0.0303(12) 0.0016(10) -0.0017(9) 0.0049(9)
C10B 0.0172(11) 0.0353(14) 0.0361(13) -0.0027(11) -0.0033(9) 0.0013(10)
C11B 0.0222(11) 0.0310(13) 0.0303(12) -0.0002(10) 0.0009(9) -0.0056(10)
C12B 0.0197(10) 0.0213(10) 0.0227(10) -0.0009(8) 0.0023(8) -0.0026(8)
C13B 0.0155(9) 0.0185(9) 0.0158(8) -0.0001(7) 0.0030(7) 0.0017(7)
C14B 0.0142(8) 0.0142(8) 0.0135(7) 0.0001(6) 0.0034(6) 0.0035(7)
C15B 0.0161(9) 0.0115(8) 0.0187(8) 0.0010(6) 0.0027(7) 0.0011(7)
C16B 0.0266(11) 0.0138(9) 0.0150(8) 0.0037(6) 0.0018(7) 0.0035(8)
C17B 0.0267(11) 0.0171(9) 0.0142(8) 0.0005(7) 0.0010(7) 0.0031(8)
C18B 0.0386(14) 0.0258(11) 0.0159(9) 0.0008(8) 0.0067(9) 0.0007(10)
C19B 0.0526(19) 0.0358(15) 0.0180(10) 0.0007(10) 0.0130(11) 0.0129(13)
C20B 0.0524(18) 0.0326(14) 0.0205(10) -0.0024(9) 0.0113(11) 0.0174(13)
C21B 0.0404(14) 0.0201(10) 0.0169(9) -0.0006(7) 0.0036(9) 0.0140(10)
C22B 0.0164(9) 0.0139(8) 0.0192(8) 0.0022(7) 0.0018(7) 0.0062(7)
C23B 0.0120(8) 0.0153(9) 0.0208(9) 0.0023(7) 0.0029(7) 0.0027(7)
C24B 0.0172(9) 0.0193(10) 0.0236(9) 0.0014(7) 0.0059(8) 0.0053(8)
C25B 0.0188(10) 0.0246(11) 0.0252(10) 0.0010(8) 0.0090(8) 0.0042(8)
C26B 0.0191(10) 0.0233(10) 0.0230(10) 0.0047(8) 0.0074(8) 0.0022(8)
C27B 0.0178(9) 0.0166(9) 0.0211(9) 0.0049(7) 0.0034(7) 0.0017(7)
P1 0.0187(3) 0.0174(3) 0.0204(2) -0.00387(19) 0.00175(19) 0.0024(2)
F1 0.0253(7) 0.0271(8) 0.0293(7) -0.0048(6) 0.0061(6) 0.0081(6)
F2 0.0247(8) 0.0391(9) 0.0228(7) -0.0043(6) -0.0044(6) 0.0024(7)
F3 0.0327(9) 0.0381(9) 0.0247(7) 0.0050(6) 0.0015(6) -0.0104(7)
F4 0.0297(8) 0.0298(8) 0.0394(9) -0.0164(7) -0.0057(7) -0.0022(7)
F5 0.0501(12) 0.0216(8) 0.0548(12) 0.0120(8) 0.0104(9) 0.0009(8)
F6 0.0379(10) 0.0593(13) 0.0344(9) -0.0139(9) 0.0056(8) 0.0233(9)
P2 0.0346(4) 0.0379(4) 0.0222(3) -0.0034(3) -0.0002(3) 0.0202(3)
F7 0.0456(11) 0.0474(11) 0.0284(8) -0.0126(8) 0.0017(8) 0.0185(9)
F8 0.0360(10) 0.0647(14) 0.0365(10) -0.0041(9) -0.0065(8) 0.0222(10)
F9 0.0394(10) 0.0404(10) 0.0263(8) -0.0033(7) 0.0025(7) 0.0111(8)
F10 0.0329(9) 0.0441(11) 0.0329(9) -0.0007(7) 0.0011(7) 0.0162(8)
F11 0.0540(13) 0.0529(12) 0.0318(9) 0.0103(9) 0.0078(9) 0.0222(10)
F12 0.0470(11) 0.0367(10) 0.0388(10) -0.0062(8) 0.0090(8) 0.0206(9)
P3 0.0475(5) 0.0334(4) 0.0353(4) 0.0090(3) 0.0158(3) 0.0134(3)
F13 0.0575(14) 0.0354(11) 0.0625(14) 0.0073(10) 0.0205(11) 0.0166(10)
F14 0.0519(15) 0.091(2) 0.0683(18) -0.0222(16) -0.0066(13) 0.0060(15)
F15 0.0711(16) 0.0405(11) 0.0404(11) 0.0132(9) 0.0129(10) -0.0035(11)
F16 0.0693(18) 0.0295(11) 0.102(2) 0.0046(12) 0.0291(16) -0.0048(11)
F17 0.145(3) 0.0705(18) 0.0534(14) 0.0325(13) 0.0605(18) 0.073(2)
F18 0.0678(16) 0.0724(17) 0.0463(12) 0.0119(11) 0.0302(12) 0.0370(14)
P4A 0.0205(11) 0.0348(16) 0.0245(11) 0.0129(10) 0.0096(9) 0.0066(10)
F19A 0.0247(19) 0.033(3) 0.062(4) -0.001(3) 0.005(2) 0.0016(17)
F20A 0.062(4) 0.029(2) 0.033(2) 0.0019(17) 0.011(2) 0.009(3)
F21A 0.035(3) 0.026(2) 0.029(2) 0.0081(19) 0.012(2) 0.013(2)
F22A 0.057(3) 0.066(4) 0.0276(18) 0.006(2) -0.0015(19) -0.031(3)
F23A 0.030(2) 0.042(3) 0.041(3) 0.021(2) 0.004(2) -0.003(2)
F24A 0.0260(19) 0.041(3) 0.075(4) 0.027(3) 0.012(2) 0.0103(19)
P4B 0.0154(9) 0.0200(9) 0.0223(9) 0.0053(6) 0.0004(7) -0.0004(7)
F19B 0.0211(16) 0.030(2) 0.0188(14) 0.0048(14) 0.0097(12) 0.0010(14)
F20B 0.030(2) 0.034(2) 0.0186(14) 0.0001(14) 0.0003(13) 0.0013(18)
F21B 0.024(2) 0.0214(18) 0.035(2) 0.0074(17) 0.0112(19) -0.0010(16)
F22B 0.0292(19) 0.031(2) 0.0281(17) 0.0029(14) -0.0087(14) -0.0023(16)
F23B 0.028(2) 0.0222(16) 0.030(2) 0.0095(15) 0.0019(16) -0.0064(15)
F24B 0.0264(19) 0.031(2) 0.044(2) 0.0098(19) 0.0149(17) 0.0063(17)
P5 0.0305(3) 0.0140(2) 0.0244(3) -0.0046(2) -0.0052(2) 0.0070(2)
F25 0.0419(10) 0.0315(9) 0.0457(10) -0.0171(8) -0.0216(8) 0.0166(8)
F26 0.0536(12) 0.0248(8) 0.0287(8) -0.0049(6) 0.0082(8) 0.0052(8)
F27 0.0720(14) 0.0174(7) 0.0288(8) 0.0010(6) 0.0082(8) 0.0093(8)
F28 0.0710(16) 0.0317(10) 0.0536(13) -0.0125(9) 0.0302(12) 0.0082(10)
F29 0.0425(10) 0.0132(6) 0.0416(9) -0.0005(6) -0.0099(8) 0.0042(6)
F30 0.0344(10) 0.0247(8) 0.0694(14) -0.0103(9) -0.0183(9) 0.0029(7)
O1W 0.091(3) 0.056(2) 0.076(2) -0.0002(17) 0.030(2) -0.0040(19)
O2W 0.0460(14) 0.0440(13) 0.0343(11) -0.0058(10) 0.0029(10) 0.0160(11)
O3W 0.0568(17) 0.0601(18) 0.0372(13) -0.0065(12) -0.0025(12) -0.0068(14)
O4W 0.156(4) 0.0369(17) 0.087(3) -0.0160(17) -0.042(3) 0.005(2)

loop_
_atom_type_symbol
_atom_type_description
_atom_type_scat_dispersion_real
_atom_type_scat_dispersion_imag
_atom_type_scat_source
C C 0.0033 0.0016 'International Tables Vol C Tables 4.2.6.8 and 6.1.1.4'
H H 0.0000 0.0000 'International Tables Vol C Tables 4.2.6.8 and 6.1.1.4'
N N 0.0061 0.0033 'International Tables Vol C Tables 4.2.6.8 and 6.1.1.4'
O O 0.0106 0.0060 'International Tables Vol C Tables 4.2.6.8 and 6.1.1.4'
F F 0.0171 0.0103 'International Tables Vol C Tables 4.2.6.8 and 6.1.1.4'
P P 0.1023 0.0942 'International Tables Vol C Tables 4.2.6.8 and 6.1.1.4'
Co Co 0.3494 0.9721 'International Tables Vol C Tables 4.2.6.8 and 6.1.1.4'

loop_
_geom_angle_atom_site_label_1
_geom_angle_atom_site_label_2
_geom_angle_atom_site_label_3
_geom_angle
N1A Co1A O1A 179.05(8)
N1A Co1A N3A 90.98(8)
O1A Co1A N3A 89.28(9)
N1A Co1A N2A 83.22(8)
O1A Co1A N2A 95.86(8)
N3A Co1A N2A 94.74(8)
N1A Co1A N5A 88.90(9)
O1A Co1A N5A 91.01(10)
N3A Co1A N5A 169.10(9)
N2A Co1A N5A 96.07(9)
N1A Co1A N4A 86.23(8)
O1A Co1A N4A 94.70(9)
N3A Co1A N4A 84.07(8)
N2A Co1A N4A 169.36(8)
N5A Co1A N4A 85.05(9)
Co1A O1A H1AA 121.21(16)
Co1A O1A H2AB 118.66(16)
H1AA O1A H2AB 107.3(2)
C1A N1A C9A 123.58(19)
C1A N1A Co1A 118.75(15)
C9A N1A Co1A 117.65(14)
C14A N2A C10A 119.29(19)
C14A N2A Co1A 126.34(16)
C10A N2A Co1A 114.30(14)
C15A N3A C19A 119.5(2)
C15A N3A Co1A 127.15(16)
C19A N3A Co1A 113.35(16)
C22A N4A C20A 112.46(19)
C22A N4A C21A 111.3(2)
C20A N4A C21A 110.91(19)
C22A N4A Co1A 106.89(16)
C20A N4A Co1A 105.92(15)
C21A N4A Co1A 109.10(14)
C27A N5A C23A 119.0(2)
C27A N5A Co1A 127.79(19)
C23A N5A Co1A 112.81(17)
N1A C1A C2A 120.3(2)
N1A C1A C21A 114.6(2)
C2A C1A C21A 125.1(2)
C3A C2A C1A 122.3(2)
C3A C2A C7A 120.0(2)
C1A C2A C7A 117.67(19)
C4A C3A C2A 119.8(2)
C4A C3A H3A 120.1
C2A C3A H3A 120.1
C3A C4A C5A 120.4(2)
C3A C4A H4A 119.8
C5A C4A H4A 119.8
C6A C5A C4A 121.0(2)
C6A C5A H5A 119.5
C4A C5A H5A 119.5
C5A C6A C7A 119.9(2)
C5A C6A H6A 120.0
C7A C6A H6A 120.0
C6A C7A C8A 121.9(2)
C6A C7A C2A 118.8(2)
C8A C7A C2A 119.3(2)
C9A C8A C7A 119.2(2)
C9A C8A H8A 120.4
C7A C8A H8A 120.4
C8A C9A N1A 119.87(19)
C8A C9A C10A 128.60(19)
N1A C9A C10A 111.53(18)
N2A C10A C11A 121.72(19)
N2A C10A C9A 113.17(18)
C11A C10A C9A 125.07(19)
C10A C11A C12A 118.5(2)
C10A C11A H11A 120.7
C12A C11A H11A 120.7
C13A C12A C11A 119.6(2)
C13A C12A H12A 120.2
C11A C12A H12A 120.2
C14A C13A C12A 119.3(2)
C14A C13A H13A 120.3
C12A C13A H13A 120.3
N2A C14A C13A 121.4(2)
N2A C14A H14A 119.3
C13A C14A H14A 119.3
N3A C15A C16A 122.0(2)
N3A C15A H15A 119.0
C16A C15A H15A 119.0
C15A C16A C17A 118.7(2)
C15A C16A H16A 120.7
C17A C16A H16A 120.7
C18A C17A C16A 119.2(2)
C18A C17A H17A 120.4
C16A C17A H17A 120.4
C17A C18A C19A 119.5(2)
C17A C18A H18A 120.3
C19A C18A H18A 120.3
N3A C19A C18A 121.1(2)
N3A C19A C20A 114.4(2)
C18A C19A C20A 124.4(2)
N4A C20A C19A 107.55(17)
N4A C20A H20A 110.2
C19A C20A H20A 110.2
N4A C20A H20B 110.2
C19A C20A H20B 110.2
H20A C20A H20B 108.5
C1A C21A N4A 110.94(19)
C1A C21A H21A 109.5
N4A C21A H21A 109.5
C1A C21A H21B 109.5
N4A C21A H21B 109.5
H21A C21A H21B 108.0
N4A C22A C23A 107.5(2)
N4A C22A H22A 110.2
C23A C22A H22A 110.2
N4A C22A H22B 110.2
C23A C22A H22B 110.2
H22A C22A H22B 108.5
N5A C23A C24A 121.4(3)
N5A C23A C22A 114.4(2)
C24A C23A C22A 124.2(3)
C23A C24A C25A 119.1(3)
C23A C24A H24A 120.4
C25A C24A H24A 120.4
C26A C25A C24A 119.4(3)
C26A C25A H25A 120.3
C24A C25A H25A 120.3
C25A C26A C27A 119.0(3)
C25A C26A H26A 120.5
C27A C26A H26A 120.5
N5A C27A C26A 122.1(3)
N5A C27A H27A 119.0
C26A C27A H27A 119.0
N3B Co1B O1B 177.15(8)
N3B Co1B N1B 83.22(8)
O1B Co1B N1B 95.62(8)
N3B Co1B N5B 92.47(8)
O1B Co1B N5B 90.24(8)
N1B Co1B N5B 95.81(8)
N3B Co1B N2B 88.68(8)
O1B Co1B N2B 88.84(8)
N1B Co1B N2B 95.56(8)
N5B Co1B N2B 168.63(8)
N3B Co1B N4B 86.36(8)
O1B Co1B N4B 94.83(8)
N1B Co1B N4B 169.54(8)
N5B Co1B N4B 83.72(8)
N2B Co1B N4B 85.06(8)
Co1B O1B H1BA 138.96(15)
Co1B O1B H2BB 112.64(14)
H1BA O1B H2BB 107.54(17)
C5B N1B C1B 120.18(19)
C5B N1B Co1B 125.85(16)
C1B N1B Co1B 113.96(15)
C21B N2B C17B 119.1(2)
C21B N2B Co1B 127.47(17)
C17B N2B Co1B 113.44(15)
C14B N3B C6B 123.78(19)
C14B N3B Co1B 118.62(14)
C6B N3B Co1B 117.28(15)
C16B N4B C22B 111.58(16)
C16B N4B C15B 111.85(17)
C22B N4B C15B 110.24(16)
C16B N4B Co1B 107.47(13)
C22B N4B Co1B 106.73(13)
C15B N4B Co1B 108.75(12)
C27B N5B C23B 119.51(19)
C27B N5B Co1B 127.39(16)
C23B N5B Co1B 113.06(14)
N1B C1B C2B 121.1(2)
N1B C1B C6B 113.46(18)
C2B C1B C6B 125.4(2)
C1B C2B C3B 118.5(2)
C1B C2B H2B 120.8
C3B C2B H2B 120.8
C4B C3B C2B 119.9(2)
C4B C3B H3B 120.1
C2B C3B H3B 120.1
C5B C4B C3B 119.4(2)
C5B C4B H4B 120.3
C3B C4B H4B 120.3
N1B C5B C4B 121.0(2)
N1B C5B H5B 119.5
C4B C5B H5B 119.5
C7B C6B N3B 119.5(2)
C7B C6B C1B 128.8(2)
N3B C6B C1B 111.71(18)
C6B C7B C8B 119.6(2)
C6B C7B H7B 120.2
C8B C7B H7B 120.2
C7B C8B C9B 121.8(2)
C7B C8B C13B 119.5(2)
C9B C8B C13B 118.7(2)
C10B C9B C8B 120.2(2)
C10B C9B H9B 119.9
C8B C9B H9B 119.9
C9B C10B C11B 120.9(2)
C9B C10B H10B 119.6
C11B C10B H10B 119.6
C12B C11B C10B 120.6(3)
C12B C11B H11B 119.7
C10B C11B H11B 119.7
C11B C12B C13B 119.6(2)
C11B C12B H12B 120.2
C13B C12B H12B 120.2
C12B C13B C8B 120.1(2)
C12B C13B C14B 122.6(2)
C8B C13B C14B 117.4(2)
N3B C14B C13B 120.28(19)
N3B C14B C15B 114.00(18)
C13B C14B C15B 125.70(19)
C14B C15B N4B 110.78(17)
C14B C15B H15B 109.5
N4B C15B H15B 109.5
C14B C15B H15C 109.5
N4B C15B H15C 109.5
H15B C15B H15C 108.1
N4B C16B C17B 108.62(17)
N4B C16B H16B 110.0
C17B C16B H16B 110.0
N4B C16B H16C 110.0
C17B C16B H16C 110.0
H16B C16B H16C 108.3
N2B C17B C18B 122.6(2)
N2B C17B C16B 114.8(2)
C18B C17B C16B 122.5(2)
C19B C18B C17B 117.9(2)
C19B C18B H18B 121.1
C17B C18B H18B 121.1
C18B C19B C20B 119.6(2)
C18B C19B H19B 120.2
C20B C19B H19B 120.2
C21B C20B C19B 119.4(3)
C21B C20B H20C 120.3
C19B C20B H20C 120.3
N2B C21B C20B 121.4(2)
N2B C21B H21C 119.3
C20B C21B H21C 119.3
C23B C22B N4B 107.01(16)
C23B C22B H22C 110.3
N4B C22B H22C 110.3
C23B C22B H22D 110.3
N4B C22B H22D 110.3
H22C C22B H22D 108.6
N5B C23B C24B 121.5(2)
N5B C23B C22B 114.60(19)
C24B C23B C22B 123.9(2)
C23B C24B C25B 119.2(2)
C23B C24B H24B 120.4
C25B C24B H24B 120.4
C26B C25B C24B 119.0(2)
C26B C25B H25B 120.5
C24B C25B H25B 120.5
C27B C26B C25B 119.3(2)
C27B C26B H26B 120.3
C25B C26B H26B 120.3
N5B C27B C26B 121.4(2)
N5B C27B H27B 119.3
C26B C27B H27B 119.3
F5 P1 F1 90.76(11)
F5 P1 F2 90.57(11)
F1 P1 F2 89.91(9)
F5 P1 F4 91.50(12)
F1 P1 F4 89.92(10)
F2 P1 F4 177.93(11)
F5 P1 F6 90.01(13)
F1 P1 F6 178.95(12)
F2 P1 F6 89.37(10)
F4 P1 F6 90.78(11)
F5 P1 F3 179.66(13)
F1 P1 F3 89.58(10)
F2 P1 F3 89.43(10)
F4 P1 F3 88.50(10)
F6 P1 F3 89.65(12)
F12 P2 F8 89.82(12)
F12 P2 F7 179.20(12)
F8 P2 F7 90.87(12)
F12 P2 F11 90.54(12)
F8 P2 F11 89.77(13)
F7 P2 F11 89.87(12)
F12 P2 F10 89.90(11)
F8 P2 F10 179.60(14)
F7 P2 F10 89.42(11)
F11 P2 F10 89.94(12)
F12 P2 F9 89.65(11)
F8 P2 F9 90.16(12)
F7 P2 F9 89.94(11)
F11 P2 F9 179.80(14)
F10 P2 F9 90.13(11)
F15 P3 F16 90.37(15)
F15 P3 F18 90.80(14)
F16 P3 F18 89.65(17)
F15 P3 F14 89.48(17)
F16 P3 F14 179.33(17)
F18 P3 F14 91.00(17)
F15 P3 F17 179.02(16)
F16 P3 F17 89.4(2)
F18 P3 F17 90.15(13)
F14 P3 F17 90.8(2)
F15 P3 F13 90.03(14)
F16 P3 F13 90.08(15)
F18 P3 F13 179.13(14)
F14 P3 F13 89.28(16)
F17 P3 F13 89.02(13)
F22A P4A F19A 91.1(3)
F22A P4A F24A 91.8(3)
F19A P4A F24A 177.0(3)
F22A P4A F23A 89.6(3)
F19A P4A F23A 89.4(3)
F24A P4A F23A 90.1(3)
F22A P4A F21A 90.3(3)
F19A P4A F21A 90.5(3)
F24A P4A F21A 90.1(3)
F23A P4A F21A 179.8(3)
F22A P4A F20A 179.5(3)
F19A P4A F20A 88.7(3)
F24A P4A F20A 88.3(3)
F23A P4A F20A 89.9(3)
F21A P4A F20A 90.2(3)
F22B P4B F19B 91.1(3)
F22B P4B F24B 91.6(3)
F19B P4B F24B 177.2(3)
F22B P4B F23B 89.9(2)
F19B P4B F23B 90.0(3)
F24B P4B F23B 90.0(3)
F22B P4B F21B 90.6(3)
F19B P4B F21B 89.9(3)
F24B P4B F21B 90.0(3)
F23B P4B F21B 179.5(3)
F22B P4B F20B 179.3(3)
F19B P4B F20B 88.6(2)
F24B P4B F20B 88.6(3)
F23B P4B F20B 89.5(3)
F21B P4B F20B 90.1(3)
F30 P5 F28 91.23(14)
F30 P5 F27 90.84(11)
F28 P5 F27 90.48(11)
F30 P5 F25 178.84(14)
F28 P5 F25 89.80(13)
F27 P5 F25 89.70(11)
F30 P5 F29 90.12(10)
F28 P5 F29 89.72(11)
F27 P5 F29 179.01(12)
F25 P5 F29 89.33(10)
F30 P5 F26 89.49(12)
F28 P5 F26 179.26(13)
F27 P5 F26 89.34(10)
F25 P5 F26 89.49(11)
F29 P5 F26 90.45(10)
H12W O2W H22W 107.1(3)
H13W O3W H23W 106.8(4)
H14W O4W H24W 107.1(4)

loop_
_geom_bond_atom_site_label_1
_geom_bond_atom_site_label_2
_geom_bond_distance
Co1A N1A 1.8468(19)
Co1A O1A 1.8742(18)
Co1A N3A 1.922(2)
Co1A N2A 1.9265(19)
Co1A N5A 1.935(2)
Co1A N4A 1.953(2)
O1A H1AA 0.852(2)
O1A H2AB 0.8524(18)
N1A C1A 1.310(3)
N1A C9A 1.371(3)
N2A C14A 1.345(3)
N2A C10A 1.363(3)
N3A C15A 1.341(3)
N3A C19A 1.352(3)
N4A C22A 1.488(3)
N4A C20A 1.490(3)
N4A C21A 1.513(3)
N5A C27A 1.341(3)
N5A C23A 1.361(4)
C1A C2A 1.418(3)
C1A C21A 1.498(3)
C2A C3A 1.405(3)
C2A C7A 1.424(3)
C3A C4A 1.374(4)
C3A H3A 0.9500
C4A C5A 1.407(4)
C4A H4A 0.9500
C5A C6A 1.370(3)
C5A H5A 0.9500
C6A C7A 1.416(3)
C6A H6A 0.9500
C7A C8A 1.418(3)
C8A C9A 1.367(3)
C8A H8A 0.9500
C9A C10A 1.467(3)
C10A C11A 1.381(3)
C11A C12A 1.389(3)
C11A H11A 0.9500
C12A C13A 1.383(4)
C12A H12A 0.9500
C13A C14A 1.382(3)
C13A H13A 0.9500
C14A H14A 0.9500
C15A C16A 1.380(4)
C15A H15A 0.9500
C16A C17A 1.391(4)
C16A H16A 0.9500
C17A C18A 1.379(4)
C17A H17A 0.9500
C18A C19A 1.381(3)
C18A H18A 0.9500
C19A C20A 1.497(3)
C20A H20A 0.9900
C20A H20B 0.9900
C21A H21A 0.9900
C21A H21B 0.9900
C22A C23A 1.500(4)
C22A H22A 0.9900
C22A H22B 0.9900
C23A C24A 1.382(4)
C24A C25A 1.386(4)
C24A H24A 0.9500
C25A C26A 1.381(5)
C25A H25A 0.9500
C26A C27A 1.382(4)
C26A H26A 0.9500
C27A H27A 0.9500
Co1B N3B 1.8490(18)
Co1B O1B 1.8802(16)
Co1B N1B 1.9307(18)
Co1B N5B 1.9367(19)
Co1B N2B 1.938(2)
Co1B N4B 1.9411(18)
O1B H1BA 0.8505(17)
O1B H2BB 0.8510(16)
N1B C5B 1.341(3)
N1B C1B 1.364(3)
N2B C21B 1.340(3)
N2B C17B 1.347(3)
N3B C14B 1.306(3)
N3B C6B 1.373(3)
N4B C16B 1.494(3)
N4B C22B 1.495(3)
N4B C15B 1.517(3)
N5B C27B 1.344(3)
N5B C23B 1.356(3)
C1B C2B 1.384(3)
C1B C6B 1.459(3)
C2B C3B 1.389(4)
C2B H2B 0.9500
C3B C4B 1.384(4)
C3B H3B 0.9500
C4B C5B 1.383(3)
C4B H4B 0.9500
C5B H5B 0.9500
C6B C7B 1.368(3)
C7B C8B 1.412(3)
C7B H7B 0.9500
C8B C9B 1.414(3)
C8B C13B 1.426(3)
C9B C10B 1.368(4)
C9B H9B 0.9500
C10B C11B 1.411(4)
C10B H10B 0.9500
C11B C12B 1.373(4)
C11B H11B 0.9500
C12B C13B 1.410(3)
C12B H12B 0.9500
C13B C14B 1.426(3)
C14B C15B 1.498(3)
C15B H15B 0.9900
C15B H15C 0.9900
C16B C17B 1.501(3)
C16B H16B 0.9900
C16B H16C 0.9900
C17B C18B 1.385(3)
C18B C19B 1.382(4)
C18B H18B 0.9500
C19B C20B 1.384(4)
C19B H19B 0.9500
C20B C21B 1.380(4)
C20B H20C 0.9500
C21B H21C 0.9500
C22B C23B 1.493(3)
C22B H22C 0.9900
C22B H22D 0.9900
C23B C24B 1.381(3)
C24B C25B 1.389(3)
C24B H24B 0.9500
C25B C26B 1.386(4)
C25B H25B 0.9500
C26B C27B 1.386(3)
C26B H26B 0.9500
C27B H27B 0.9500
P1 F5 1.579(2)
P1 F1 1.5997(16)
P1 F2 1.6000(17)
P1 F4 1.6014(18)
P1 F6 1.6026(19)
P1 F3 1.6039(18)
P2 F12 1.595(2)
P2 F8 1.596(2)
P2 F7 1.597(2)
P2 F11 1.605(2)
P2 F10 1.609(2)
P2 F9 1.615(2)
P3 F15 1.585(2)
P3 F16 1.587(3)
P3 F18 1.589(2)
P3 F14 1.595(3)
P3 F17 1.598(2)
P3 F13 1.611(2)
P4A F22A 1.581(3)
P4A F19A 1.591(3)
P4A F24A 1.597(3)
P4A F23A 1.601(3)
P4A F21A 1.603(3)
P4A F20A 1.609(3)
P4B F22B 1.581(3)
P4B F19B 1.591(3)
P4B F24B 1.598(3)
P4B F23B 1.602(3)
P4B F21B 1.603(3)
P4B F20B 1.612(3)
P5 F30 1.5901(18)
P5 F28 1.5909(19)
P5 F27 1.5959(17)
P5 F25 1.5988(18)
P5 F29 1.6004(17)
P5 F26 1.6036(18)
O1W H11W 1.120(4)
O2W H12W 0.852(3)
O2W H22W 0.854(3)
O3W H13W 0.856(3)
O3W H23W 0.854(3)
O4W H14W 0.855(3)
O4W H24W 0.851(4)

loop_
_geom_torsion_atom_site_label_1
_geom_torsion_atom_site_label_2
_geom_torsion_atom_site_label_3
_geom_torsion_atom_site_label_4
_geom_torsion
N3A Co1A N1A C1A 83.34(17)
N2A Co1A N1A C1A 178.00(18)
N5A Co1A N1A C1A -85.75(18)
N4A Co1A N1A C1A -0.65(17)
N3A Co1A N1A C9A -98.06(16)
N2A Co1A N1A C9A -3.40(16)
N5A Co1A N1A C9A 92.84(17)
N4A Co1A N1A C9A 177.95(16)
C9A N1A C1A C2A -1.2(3)
Co1A N1A C1A C2A 177.31(16)
C9A N1A C1A C21A 178.5(2)
Co1A N1A C1A C21A -3.0(3)
N1A C1A C2A C3A -178.9(2)
C21A C1A C2A C3A 1.5(4)
N1A C1A C2A C7A -0.1(3)
C21A C1A C2A C7A -179.7(2)
C1A C2A C3A C4A 177.1(2)
C7A C2A C3A C4A -1.7(4)
C2A C3A C4A C5A 1.0(4)
C3A C4A C5A C6A 0.4(4)
C4A C5A C6A C7A -0.9(4)
C5A C6A C7A C8A -178.9(2)
C5A C6A C7A C2A 0.2(3)
C3A C2A C7A C6A 1.1(3)
C1A C2A C7A C6A -177.7(2)
C3A C2A C7A C8A -179.8(2)
C1A C2A C7A C8A 1.4(3)
C6A C7A C8A C9A 177.6(2)
C2A C7A C8A C9A -1.5(3)
C7A C8A C9A N1A 0.3(3)
C7A C8A C9A C10A 179.9(2)
C1A N1A C9A C8A 1.1(3)
Co1A N1A C9A C8A -177.42(16)
C1A N1A C9A C10A -178.62(19)
Co1A N1A C9A C10A 2.9(2)
C14A N2A C10A C11A -3.0(3)
Co1A N2A C10A C11A 179.73(17)
C14A N2A C10A C9A 174.8(2)
Co1A N2A C10A C9A -2.5(2)
C8A C9A C10A N2A -179.8(2)
N1A C9A C10A N2A -0.1(3)
C8A C9A C10A C11A -2.1(4)
N1A C9A C10A C11A 177.6(2)
N2A C10A C11A C12A 2.6(3)
C9A C10A C11A C12A -174.9(2)
C10A C11A C12A C13A 0.1(3)
C11A C12A C13A C14A -2.3(4)
C10A N2A C14A C13A 0.7(3)
Co1A N2A C14A C13A 177.64(18)
C12A C13A C14A N2A 1.9(4)
C19A N3A C15A C16A -0.4(4)
Co1A N3A C15A C16A -179.1(2)
N3A C15A C16A C17A -0.1(4)
C15A C16A C17A C18A 0.4(4)
C16A C17A C18A C19A -0.2(4)
C15A N3A C19A C18A 0.6(4)
Co1A N3A C19A C18A 179.41(18)
C15A N3A C19A C20A 179.0(2)
Co1A N3A C19A C20A -2.2(3)
C17A C18A C19A N3A -0.3(4)
C17A C18A C19A C20A -178.5(2)
C22A N4A C20A C19A -156.2(2)
C21A N4A C20A C19A 78.5(2)
Co1A N4A C20A C19A -39.8(2)
N3A C19A C20A N4A 28.4(3)
C18A C19A C20A N4A -153.3(2)
N1A C1A C21A N4A 6.2(3)
C2A C1A C21A N4A -174.2(2)
C22A N4A C21A C1A 111.4(2)
C20A N4A C21A C1A -122.5(2)
Co1A N4A C21A C1A -6.3(2)
C20A N4A C22A C23A 154.3(2)
C21A N4A C22A C23A -80.6(3)
Co1A N4A C22A C23A 38.5(3)
C27A N5A C23A C24A 1.3(5)
Co1A N5A C23A C24A -172.2(3)
C27A N5A C23A C22A -175.2(3)
Co1A N5A C23A C22A 11.2(3)
N4A C22A C23A N5A -33.3(4)
N4A C22A C23A C24A 150.3(3)
N5A C23A C24A C25A -1.9(6)
C22A C23A C24A C25A 174.3(4)
C23A C24A C25A C26A 0.6(6)
C24A C25A C26A C27A 1.2(6)
C23A N5A C27A C26A 0.6(5)
Co1A N5A C27A C26A 173.1(3)
C25A C26A C27A N5A -1.9(5)
N1B Co1B N3B C14B 179.51(16)
N5B Co1B N3B C14B -84.93(16)
N2B Co1B N3B C14B 83.75(16)
N4B Co1B N3B C14B -1.38(16)
N1B Co1B N3B C6B 5.73(15)
N5B Co1B N3B C6B 101.30(15)
N2B Co1B N3B C6B -90.02(16)
N4B Co1B N3B C6B -175.16(16)
C5B N1B C1B C2B 1.0(3)
Co1B N1B C1B C2B -178.21(17)
C5B N1B C1B C6B -178.7(2)
Co1B N1B C1B C6B 2.1(2)
N1B C1B C2B C3B -0.9(3)
C6B C1B C2B C3B 178.7(2)
C1B C2B C3B C4B -0.1(4)
C2B C3B C4B C5B 1.0(4)
C1B N1B C5B C4B -0.1(3)
Co1B N1B C5B C4B 179.04(19)
C3B C4B C5B N1B -0.9(4)
C14B N3B C6B C7B -0.6(3)
Co1B N3B C6B C7B 172.78(16)
C14B N3B C6B C1B -179.39(18)
Co1B N3B C6B C1B -6.0(2)
N1B C1B C6B C7B -176.3(2)
C2B C1B C6B C7B 4.0(4)
N1B C1B C6B N3B 2.3(3)
C2B C1B C6B N3B -177.4(2)
N3B C6B C7B C8B 0.1(3)
C1B C6B C7B C8B 178.6(2)
C6B C7B C8B C9B -179.1(2)
C6B C7B C8B C13B 0.5(3)
C7B C8B C9B C10B -180.0(3)
C13B C8B C9B C10B 0.4(4)
C8B C9B C10B C11B -0.6(4)
C9B C10B C11B C12B 0.7(5)
C10B C11B C12B C13B -0.7(4)
C11B C12B C13B C8B 0.6(3)
C11B C12B C13B C14B -178.8(2)
C7B C8B C13B C12B 180.0(2)
C9B C8B C13B C12B -0.4(3)
C7B C8B C13B C14B -0.6(3)
C9B C8B C13B C14B 179.0(2)
C6B N3B C14B C13B 0.5(3)
Co1B N3B C14B C13B -172.83(15)
C6B N3B C14B C15B -177.86(18)
Co1B N3B C14B C15B 8.8(2)
C12B C13B C14B N3B 179.5(2)
C8B C13B C14B N3B 0.1(3)
C12B C13B C14B C15B -2.3(3)
C8B C13B C14B C15B 178.31(19)
N3B C14B C15B N4B -13.4(2)
C13B C14B C15B N4B 168.38(18)
C16B N4B C15B C14B -106.88(19)
C22B N4B C15B C14B 128.35(18)
Co1B N4B C15B C14B 11.7(2)
C22B N4B C16B C17B -151.22(19)
C15B N4B C16B C17B 84.8(2)
Co1B N4B C16B C17B -34.5(2)
C21B N2B C17B C18B -1.5(4)
Co1B N2B C17B C18B 178.2(2)
C21B N2B C17B C16B 174.7(2)
Co1B N2B C17B C16B -5.6(3)
N4B C16B C17B N2B 26.9(3)
N4B C16B C17B C18B -156.9(2)
N2B C17B C18B C19B 1.6(4)
C16B C17B C18B C19B -174.2(3)
C17B C18B C19B C20B -0.7(5)
C18B C19B C20B C21B -0.3(5)
C17B N2B C21B C20B 0.4(4)
Co1B N2B C21B C20B -179.2(2)
C19B C20B C21B N2B 0.5(5)
C16B N4B C22B C23B 157.43(18)
C15B N4B C22B C23B -77.6(2)
Co1B N4B C22B C23B 40.30(19)
C27B N5B C23B C24B 0.2(3)
Co1B N5B C23B C24B -177.72(18)
C27B N5B C23B C22B -179.1(2)
Co1B N5B C23B C22B 2.9(2)
N4B C22B C23B N5B -28.8(3)
N4B C22B C23B C24B 151.9(2)
N5B C23B C24B C25B 0.6(3)
C22B C23B C24B C25B 179.9(2)
C23B C24B C25B C26B -0.7(4)
C24B C25B C26B C27B 0.0(4)
C23B N5B C27B C26B -0.9(3)
Co1B N5B C27B C26B 176.68(18)
C25B C26B C27B N5B 0.8(4)
